data_1564471
loop_
_publ_author_name
'Keypour, Hassan'
'Ansari, Neda'
'Mahmoudabadi, Masoumeh'
'Karamian, Roya'
'Moazzami Farida, Seyed Hamed'
'Eslami Moghadam, Mahboube'
'William Gable, Robert'

_publ_section_title
;
 Mn(III), Zn(II) and Pt(II) macroacyclic complexes: Synthesis, X-ray
 structures, anticancer and antioxidant activities
;
_journal_name_full 'Inorganica Chimica Acta'
_journal_page_first 119705
_journal_paper_doi 10.1016/j.ica.2020.119705
_journal_volume 509
_journal_year 2020
_chemical_absolute_configuration ad
_chemical_formula_moiety 'C32 H30 Mn N4 O2, Cl O4, 0.58(C H4 O)'
_chemical_formula_sum 'C32.58 H32.31 Cl Mn N4 O6.58'
_chemical_formula_weight 675.56
_space_group_crystal_system monoclinic
_space_group_IT_number 4
_space_group_name_Hall 'P 2yb'
_space_group_name_H-M_alt 'P 1 21 1'
_atom_sites_solution_hydrogens mixed
_atom_sites_solution_primary dual
_cell_angle_alpha 90
_cell_angle_beta 92.7800(10)
_cell_angle_gamma 90
_cell_formula_units_Z 2
_cell_length_a 8.80100(10)
_cell_length_b 17.1118(2)
_cell_length_c 10.43020(10)
_cell_measurement_reflns_used 13559
_cell_measurement_temperature 100.01(10)
_cell_measurement_theta_max 77.3210
_cell_measurement_theta_min 4.2440
_cell_volume 1568.95(3)
_computing_cell_refinement 'CrysAlisPro 1.171.40.53a (Rigaku OD, 2019)'
_computing_data_collection 'CrysAlisPro 1.171.40.53a (Rigaku OD, 2019)'
_computing_data_reduction 'CrysAlisPro 1.171.40.53a (Rigaku OD, 2019)'
_computing_molecular_graphics 'Olex2 (Dolomanov et al., 2009)'
_computing_publication_material 'Olex2 (Dolomanov et al., 2009)'
_computing_structure_refinement 'ShelXL (Sheldrick, 2015)'
_computing_structure_solution 'ShelXT (Sheldrick, 2015)'
_diffrn_ambient_environment N~2~
_diffrn_ambient_temperature 100.01(10)
_diffrn_detector 'CCD plate'
_diffrn_detector_area_resol_mean 10.0000
_diffrn_detector_type HyPix
_diffrn_measured_fraction_theta_full 1.000
_diffrn_measured_fraction_theta_max 0.991
_diffrn_measurement_details
;
List of Runs (angles in degrees, time in seconds):

  # Type    Start    End  Width  t~exp~   \w     \q     \k     \f   Frames
--------------------------------------------------------------------------
  1  \w    -35.00  18.00   0.50    0.05    --  -48.17  38.00 -90.00  106
  2  \w    -14.00  26.00   0.50    0.05    --  -48.17  19.00 -30.00   80
  3  \w    -28.00  23.00   0.50    0.05    --  -48.17  19.00 -60.00  102
  4  \w    -28.00  26.00   0.50    0.05    --  -48.17  19.00-120.00  108
  5  \w    -62.00  24.00   0.50    0.05    --  -48.17  57.00   0.00  172
  6  \w      1.00  73.00   0.50    0.05    --   48.17 -99.00 150.00  144
  7  \w     36.00  92.00   0.50    0.05    --   48.17-125.00  90.00  112
  8  \w     50.00 108.00   0.50    0.16    --  107.75-125.00  30.00  116
  9  \w     79.00 111.00   0.50    0.16    --  107.75-125.00  90.00   64
 10  \w     81.00 108.00   0.50    0.16    --  107.75-125.00 150.00   54
 11  \w     66.00  94.00   0.50    0.16    --  107.75 -94.00 120.00   56
 12  \w     53.00  79.00   0.50    0.16    --  107.75-125.00 150.00   52
 13  \w     62.00 109.00   0.50    0.16    --  107.75-112.00 166.52   94
 14  \w     39.00  90.00   0.50    0.16    --  107.75 -77.00  60.00  102
 15  \w     69.00 105.00   0.50    0.16    --  107.75 -98.00   3.39   72
 16  \w     79.00 106.00   0.50    0.16    --  107.75 -98.00 -75.13   54
 17  \w     81.00 106.00   0.50    0.16    --  107.75 -94.00-150.00   50
 18  \w     75.00 105.00   0.50    0.16    --  107.75 -94.00-180.00   60
 19  \w     71.00 101.00   0.50    0.16    --  107.75 -77.00 -90.00   60
 20  \w     49.00 100.00   0.50    0.16    --  107.75 -77.00-120.00  102
 21  \w     42.00  67.00   0.50    0.16    --  107.75 -61.00 -90.00   50
 22  \w     37.00  63.00   0.50    0.16    --  107.75 -94.00-150.00   52
 23  \w     36.00  97.00   0.50    0.16    --  107.75 -77.00-150.00  122
 24  \w     41.00  76.00   0.50    0.16    --  107.75-125.00 -90.00   70
 25  \w     38.00  63.00   0.50    0.16    --  107.75 -94.00 -60.00   50
 26  \w     36.00  99.00   0.50    0.16    --  107.75 -94.00  30.00  126
 27  \w     45.00  71.00   0.50    0.16    --  107.75 -61.00  60.00   52
 28  \w     37.00  62.00   0.50    0.16    --  107.75 -61.00  90.00   50
 29  \w     36.00  61.00   0.50    0.16    --  107.75 -61.00  30.00   50
 30  \w     97.00 166.00   0.50    0.16    --  107.75  15.00  90.00  138
 31  \w     99.00 174.00   0.50    0.16    --  107.75  45.00  30.00  150
 32  \w    147.00 178.00   0.50    0.16    --  107.75  61.00 -30.00   62
 33  \w    146.00 172.00   0.50    0.16    --  107.75  77.00 -60.00   52
 34  \w    140.00 165.00   0.50    0.16    --  107.75 125.00 -60.00   50
 35  \w    102.00 175.00   0.50    0.16    --  107.75  30.00 -90.00  146
 36  \w    136.00 166.00   0.50    0.16    --  107.75  45.00-180.00   60
 37  \w     97.00 136.00   0.50    0.16    --  107.75 125.00 -60.00   78
 38  \w     96.00 126.00   0.50    0.16    --  107.75  77.00 -60.00   60
 39  \w     98.00 143.00   0.50    0.16    --  107.75  61.00 -30.00   90
 40  \w     99.00 177.00   0.50    0.16    --  107.75  30.00 -60.00  156
 41  \w     98.00 140.00   0.50    0.16    --  107.75  61.00 120.00   84
 42  \w    103.00 137.00   0.50    0.16    --  107.75  45.00 150.00   68
 43  \w    137.00 163.00   0.50    0.16    --  107.75 125.00 150.00   52
 44  \w    103.00 133.00   0.50    0.16    --  107.75 125.00 150.00   60
 45  \w     41.00  66.00   0.50    0.16    --  107.75 -94.00-180.00   50
 46  \w   -130.00-104.00   0.50    0.16    --  -86.25 -15.00 150.00   52
 47  \w    -97.00 -65.00   0.50    0.16    --  -86.25 -77.00  90.00   64
;
_diffrn_measurement_device 'four-circle diffractometer'
_diffrn_measurement_device_type 'XtaLAB Synergy, Dualflex, HyPix'
_diffrn_measurement_method '\w scans'
_diffrn_orient_matrix_type 'CrysAlisPro convention (1999,Acta A55,543-557)'
_diffrn_orient_matrix_UB_11 -0.0363086000
_diffrn_orient_matrix_UB_12 0.0874398000
_diffrn_orient_matrix_UB_13 -0.0189284000
_diffrn_orient_matrix_UB_21 -0.0432268000
_diffrn_orient_matrix_UB_22 -0.0151947000
_diffrn_orient_matrix_UB_23 -0.1426996000
_diffrn_orient_matrix_UB_31 -0.1659076000
_diffrn_orient_matrix_UB_32 -0.0151616000
_diffrn_orient_matrix_UB_33 0.0337971000
_diffrn_radiation_monochromator mirror
_diffrn_radiation_probe x-ray
_diffrn_radiation_type CuK\a
_diffrn_radiation_wavelength 1.54184
_diffrn_reflns_av_R_equivalents 0.0433
_diffrn_reflns_av_unetI/netI 0.0386
_diffrn_reflns_Laue_measured_fraction_full 1.000
_diffrn_reflns_Laue_measured_fraction_max 0.991
_diffrn_reflns_limit_h_max 9
_diffrn_reflns_limit_h_min -11
_diffrn_reflns_limit_k_max 21
_diffrn_reflns_limit_k_min -21
_diffrn_reflns_limit_l_max 13
_diffrn_reflns_limit_l_min -13
_diffrn_reflns_number 21941
_diffrn_reflns_point_group_measured_fraction_full 0.971
_diffrn_reflns_point_group_measured_fraction_max 0.942
_diffrn_reflns_theta_full 67.684
_diffrn_reflns_theta_max 77.951
_diffrn_reflns_theta_min 4.244
_diffrn_source 'micro-focus sealed X-ray tube'
_diffrn_source_type 'PhotonJet (Cu) X-ray Source'
_exptl_absorpt_coefficient_mu 4.651
_exptl_absorpt_correction_T_max 1.000
_exptl_absorpt_correction_T_min 0.342
_exptl_absorpt_correction_type gaussian
_exptl_absorpt_process_details
;
CrysAlisPro 1.171.40.53a (Rigaku Oxford Diffraction, 2019)
Numerical absorption correction based on gaussian integration over
			a multifaceted crystal model
Empirical absorption correction using spherical harmonics,
 implemented in SCALE3 ABSPACK scaling algorithm.
;
_exptl_crystal_colour 'dark brown'
_exptl_crystal_density_diffrn 1.430
_exptl_crystal_description needle
_exptl_crystal_F_000 701
_exptl_crystal_recrystallization_method 'vapour diffusion of methanol into acetonitrile'
_exptl_crystal_size_max 0.417
_exptl_crystal_size_mid 0.142
_exptl_crystal_size_min 0.098
_refine_diff_density_max 0.330
_refine_diff_density_min -0.350
_refine_diff_density_rms 0.055
_refine_ls_abs_structure_details
;
 Refined as an inversion twin.
;
_refine_ls_abs_structure_Flack 0.361(5)
_refine_ls_extinction_coef 0.0025(3)
_refine_ls_extinction_expression Fc^*^=kFc[1+0.001xFc^2^\l^3^/sin(2\q)]^-1/4^
_refine_ls_extinction_method 'SHELXL-2018/3 (Sheldrick 2018)'
_refine_ls_goodness_of_fit_ref 1.029
_refine_ls_hydrogen_treatment mixed
_refine_ls_matrix_type full
_refine_ls_number_parameters 422
_refine_ls_number_reflns 6329
_refine_ls_number_restraints 1
_refine_ls_restrained_S_all 1.029
_refine_ls_R_factor_all 0.0359
_refine_ls_R_factor_gt 0.0353
_refine_ls_shift/su_max 0.001
_refine_ls_shift/su_mean 0.000
_refine_ls_structure_factor_coef Fsqd
_refine_ls_weighting_details 'w=1/[\s^2^(Fo^2^)+(0.0448P)^2^+0.8429P] where P=(Fo^2^+2Fc^2^)/3'
_refine_ls_weighting_scheme calc
_refine_ls_wR_factor_gt 0.0890
_refine_ls_wR_factor_ref 0.0893
_reflns_Friedel_coverage 0.838
_reflns_Friedel_fraction_full 0.939
_reflns_Friedel_fraction_max 0.890
_reflns_number_gt 6218
_reflns_number_total 6329
_reflns_threshold_expression 'I > 2\s(I)'
_cod_data_source_file rwg2019_11Gau.cif
_cod_data_source_block rwg2019_11gau
_cod_database_code 1564471
_chemical_oxdiff_formula 'C33 H34 Cl Mn N4 O7'
_chemical_oxdiff_usercomment MAH1
_shelx_space_group_comment
;
The symmetry employed for this shelxl refinement is uniquely defined
by the following loop, which should always be used as a source of
symmetry information in preference to the above space-group names.
They are only intended as comments.
;
_diffrn_oxdiff_digest_frames
;
012184296f8e680fb98d878395547adf6f038548ba2
;
_reflns_odcompleteness_completeness 99.94
_reflns_odcompleteness_iscentric 1
_reflns_odcompleteness_theta 75.12
_olex2_refinement_description
;
1. Twinned data refinement
 Scales: 0.639(5)
 0.361(5)
2. Fixed Uiso
 At 1.2 times of:
  All C(H) groups, All C(H,H) groups
 At 1.5 times of:
  All C(H,H,H) groups, All O(H) groups
3. Others
 Sof(O7)=Sof(H7A)=Sof(C33)=Sof(H33A)=Sof(H33B)=Sof(H33C)=FVAR(1)
4.a Secondary CH2 refined with riding coordinates:
 C14(H14A,H14B), C15(H15A,H15B), C16(H16A,H16B), C17(H17A,H17B), C18(H18A,
 H18B), C19(H19A,H19B)
4.b Aromatic/amide H refined with riding coordinates:
 C2(H2), C3(H3), C4(H4), C5(H5), C7(H7), C10(H10), C11(H11), C12(H12),
 C13(H13), C22(H22), C23(H23), C24(H24), C25(H25), C26(H26), C29(H29), C30(H30),
  C31(H31), C32(H32)
4.c Idealised Me refined as rotating group:
 C33(H33A,H33B,H33C)
;
_olex2_exptl_crystal_mounting_method 'mounted on a cryoloop'
_olex2_submission_special_instructions 'No special instructions were received'
_oxdiff_exptl_absorpt_empirical_details
;
Empirical correction (ABSPACK) includes:
- Absorption correction using spherical harmonics
- Frame scaling
;
_oxdiff_exptl_absorpt_empirical_full_max 1.569
_oxdiff_exptl_absorpt_empirical_full_min 0.797

loop_
_space_group_symop_operation_xyz
'x, y, z'
'-x, y+1/2, -z'

loop_
_atom_site_label
_atom_site_type_symbol
_atom_site_fract_x
_atom_site_fract_y
_atom_site_fract_z
_atom_site_U_iso_or_equiv
_atom_site_adp_type
_atom_site_occupancy
_atom_site_site_symmetry_order
_atom_site_calc_flag
_atom_site_refinement_flags_posn
_atom_site_refinement_flags_adp
_atom_site_refinement_flags_occupancy
_atom_site_disorder_assembly
_atom_site_disorder_group
Mn1 Mn 0.31002(5) 0.51984(3) 0.39458(5) 0.01961(14) Uani 1 1 d . . . . .
O1 O 0.2975(3) 0.41137(14) 0.4095(2) 0.0221(5) Uani 1 1 d . . . . .
O2 O 0.3212(3) 0.62671(14) 0.3574(3) 0.0255(5) Uani 1 1 d . . . . .
N1 N 0.0893(3) 0.51650(19) 0.3143(3) 0.0223(5) Uani 1 1 d . . . . .
N2 N 0.1921(3) 0.54416(18) 0.5813(3) 0.0238(6) Uani 1 1 d . . . . .
N3 N 0.4684(3) 0.52582(19) 0.5735(3) 0.0239(6) Uani 1 1 d . . . . .
N4 N 0.5090(3) 0.50692(17) 0.2980(3) 0.0222(6) Uani 1 1 d . . . . .
C1 C 0.2420(4) 0.3651(2) 0.3156(3) 0.0210(6) Uani 1 1 d . . . . .
C2 C 0.3077(4) 0.2909(2) 0.3019(4) 0.0235(7) Uani 1 1 d . . . . .
H2 H 0.393011 0.276303 0.355819 0.028 Uiso 1 1 calc R . . . .
C3 C 0.2494(4) 0.2390(2) 0.2107(4) 0.0271(7) Uani 1 1 d . . . . .
H3 H 0.295588 0.189233 0.202448 0.032 Uiso 1 1 calc R . . . .
C4 C 0.1238(5) 0.2587(2) 0.1306(4) 0.0317(8) Uani 1 1 d . . . . .
H4 H 0.083745 0.222456 0.068888 0.038 Uiso 1 1 calc R . . . .
C5 C 0.0584(5) 0.3316(2) 0.1422(4) 0.0306(8) Uani 1 1 d . . . . .
H5 H -0.027211 0.345322 0.087866 0.037 Uiso 1 1 calc R . . . .
C6 C 0.1167(4) 0.3858(2) 0.2333(3) 0.0238(7) Uani 1 1 d . . . . .
C7 C 0.0364(4) 0.4586(2) 0.2475(3) 0.0240(7) Uani 1 1 d . . . . .
H7 H -0.061053 0.464002 0.205158 0.029 Uiso 1 1 calc R . . . .
C8 C -0.0027(4) 0.5843(2) 0.3328(4) 0.0244(7) Uani 1 1 d . . . . .
C9 C -0.0258(4) 0.6066(2) 0.4602(4) 0.0255(7) Uani 1 1 d . . . . .
C10 C -0.1084(4) 0.6750(2) 0.4788(4) 0.0304(8) Uani 1 1 d . . . . .
H10 H -0.125131 0.691660 0.563908 0.037 Uiso 1 1 calc R . . . .
C11 C -0.1664(4) 0.7193(2) 0.3768(5) 0.0349(9) Uani 1 1 d . . . . .
H11 H -0.221654 0.765722 0.392316 0.042 Uiso 1 1 calc R . . . .
C12 C -0.1437(5) 0.6957(2) 0.2517(5) 0.0361(9) Uani 1 1 d . . . . .
H12 H -0.184799 0.725566 0.181471 0.043 Uiso 1 1 calc R . . . .
C13 C -0.0602(4) 0.6279(2) 0.2295(4) 0.0301(8) Uani 1 1 d . . . . .
H13 H -0.043128 0.611787 0.144258 0.036 Uiso 1 1 calc R . . . .
C14 C 0.0250(4) 0.5547(2) 0.5701(4) 0.0267(7) Uani 1 1 d . . . . .
H14A H -0.009568 0.577521 0.650898 0.032 Uiso 1 1 calc R . . . .
H14B H -0.024027 0.502974 0.558585 0.032 Uiso 1 1 calc R . . . .
C15 C 0.2677(4) 0.6148(2) 0.6357(4) 0.0289(8) Uani 1 1 d . . . . .
H15A H 0.240840 0.622127 0.725975 0.035 Uiso 1 1 calc R . . . .
H15B H 0.234278 0.661602 0.586108 0.035 Uiso 1 1 calc R . . . .
C16 C 0.4411(4) 0.6039(2) 0.6286(4) 0.0306(8) Uani 1 1 d . . . . .
H16A H 0.483628 0.644931 0.573992 0.037 Uiso 1 1 calc R . . . .
H16B H 0.490928 0.607737 0.715551 0.037 Uiso 1 1 calc R . . . .
C17 C 0.2357(4) 0.4774(2) 0.6647(3) 0.0274(7) Uani 1 1 d . . . . .
H17A H 0.184131 0.429285 0.632782 0.033 Uiso 1 1 calc R . . . .
H17B H 0.205221 0.487291 0.753390 0.033 Uiso 1 1 calc R . . . .
C18 C 0.4106(4) 0.4673(2) 0.6632(3) 0.0271(7) Uani 1 1 d . . . . .
H18A H 0.457556 0.475453 0.750331 0.033 Uiso 1 1 calc R . . . .
H18B H 0.436031 0.413903 0.634550 0.033 Uiso 1 1 calc R . . . .
C19 C 0.6323(4) 0.5153(2) 0.5526(3) 0.0271(7) Uani 1 1 d . . . . .
H19A H 0.687650 0.508422 0.636719 0.033 Uiso 1 1 calc R . . . .
H19B H 0.671671 0.563215 0.512541 0.033 Uiso 1 1 calc R . . . .
C20 C 0.6640(4) 0.4463(2) 0.4685(4) 0.0254(7) Uani 1 1 d . . . . .
C21 C 0.6074(4) 0.44485(19) 0.3399(3) 0.0213(7) Uani 1 1 d . . . . .
C22 C 0.6426(4) 0.3838(2) 0.2589(4) 0.0254(7) Uani 1 1 d . . . . .
H22 H 0.602716 0.383192 0.172616 0.031 Uiso 1 1 calc R . . . .
C23 C 0.7367(4) 0.3235(2) 0.3046(4) 0.0283(8) Uani 1 1 d . . . . .
H23 H 0.761293 0.281723 0.249251 0.034 Uiso 1 1 calc R . . . .
C24 C 0.7947(4) 0.3243(2) 0.4311(4) 0.0310(8) Uani 1 1 d . . . . .
H24 H 0.859500 0.283328 0.462020 0.037 Uiso 1 1 calc R . . . .
C25 C 0.7572(4) 0.3854(2) 0.5124(4) 0.0271(7) Uani 1 1 d . . . . .
H25 H 0.795996 0.385355 0.599043 0.033 Uiso 1 1 calc R . . . .
C26 C 0.5396(4) 0.5487(2) 0.2004(4) 0.0250(7) Uani 1 1 d . . . . .
H26 H 0.621907 0.532853 0.150765 0.030 Uiso 1 1 calc R . . . .
C27 C 0.4568(4) 0.6181(2) 0.1612(4) 0.0285(8) Uani 1 1 d . . . . .
C28 C 0.3542(4) 0.6554(2) 0.2423(4) 0.0255(7) Uani 1 1 d . . . . .
C29 C 0.2892(5) 0.7267(2) 0.2033(4) 0.0335(8) Uani 1 1 d . . . . .
H29 H 0.221408 0.752728 0.257171 0.040 Uiso 1 1 calc R . . . .
C30 C 0.3230(5) 0.7595(3) 0.0864(5) 0.0409(10) Uani 1 1 d . . . . .
H30 H 0.277516 0.807707 0.060879 0.049 Uiso 1 1 calc R . . . .
C31 C 0.4230(5) 0.7227(3) 0.0058(5) 0.0425(10) Uani 1 1 d . . . . .
H31 H 0.444384 0.745194 -0.074610 0.051 Uiso 1 1 calc R . . . .
C32 C 0.4902(5) 0.6533(3) 0.0443(4) 0.0357(9) Uani 1 1 d . . . . .
H32 H 0.560400 0.628798 -0.009274 0.043 Uiso 1 1 calc R . . . .
Cl1 Cl -0.13364(10) 0.49038(5) -0.09218(8) 0.02762(19) Uani 1 1 d . . . . .
O3 O 0.0117(3) 0.5167(2) -0.0378(3) 0.0460(7) Uani 1 1 d . . . . .
O4 O -0.2193(3) 0.45697(17) 0.0079(3) 0.0307(6) Uani 1 1 d . . . . .
O5 O -0.2157(5) 0.55531(19) -0.1472(3) 0.0494(9) Uani 1 1 d . . . . .
O6 O -0.1100(4) 0.43298(18) -0.1886(3) 0.0399(7) Uani 1 1 d . . . . .
O7 O 0.3389(7) 0.4731(4) -0.0152(5) 0.0441(18) Uani 0.578(12) 1 d . . P . .
H7A H 0.248(15) 0.477(8) -0.012(11) 0.066 Uiso 0.578(12) 1 d R . P . .
C33 C 0.3599(9) 0.3950(5) -0.0380(8) 0.038(2) Uani 0.578(12) 1 d . . P . .
H33A H 0.287672 0.377641 -0.106666 0.057 Uiso 0.578(12) 1 calc GR . P . .
H33B H 0.343082 0.365287 0.040342 0.057 Uiso 0.578(12) 1 calc GR . P . .
H33C H 0.464044 0.386202 -0.064118 0.057 Uiso 0.578(12) 1 calc GR . P . .

loop_
_atom_site_aniso_label
_atom_site_aniso_U_11
_atom_site_aniso_U_22
_atom_site_aniso_U_33
_atom_site_aniso_U_23
_atom_site_aniso_U_13
_atom_site_aniso_U_12
Mn1 0.0164(2) 0.0167(2) 0.0257(3) -0.0022(2) 0.00050(17) -0.0019(2)
O1 0.0209(11) 0.0181(12) 0.0268(12) -0.0018(9) -0.0022(9) -0.0026(9)
O2 0.0250(12) 0.0171(12) 0.0347(14) -0.0020(11) 0.0036(10) -0.0017(9)
N1 0.0170(11) 0.0217(13) 0.0279(13) -0.0018(13) -0.0021(10) 0.0023(12)
N2 0.0226(14) 0.0231(14) 0.0259(14) -0.0056(11) 0.0018(11) -0.0034(11)
N3 0.0205(12) 0.0239(14) 0.0269(14) -0.0053(13) -0.0022(10) -0.0043(12)
N4 0.0174(12) 0.0220(16) 0.0273(14) 0.0004(11) 0.0026(10) 0.0013(11)
C1 0.0221(15) 0.0184(15) 0.0226(16) 0.0003(12) 0.0027(12) -0.0041(12)
C2 0.0233(16) 0.0197(16) 0.0274(17) 0.0026(13) 0.0001(13) -0.0003(13)
C3 0.0312(19) 0.0188(16) 0.0314(18) -0.0016(14) 0.0046(15) 0.0011(14)
C4 0.035(2) 0.0247(18) 0.035(2) -0.0111(15) -0.0028(16) 0.0002(15)
C5 0.0311(19) 0.0272(18) 0.0324(19) -0.0052(15) -0.0084(15) 0.0024(15)
C6 0.0218(15) 0.0216(16) 0.0277(17) -0.0029(13) -0.0004(13) 0.0014(13)
C7 0.0205(15) 0.0240(16) 0.0269(16) -0.0025(14) -0.0036(12) 0.0015(13)
C8 0.0145(14) 0.0220(17) 0.0365(19) -0.0054(14) -0.0012(13) 0.0008(12)
C9 0.0185(15) 0.0222(17) 0.0358(19) -0.0061(14) 0.0032(14) -0.0044(13)
C10 0.0232(17) 0.0247(18) 0.044(2) -0.0088(16) 0.0064(15) -0.0012(14)
C11 0.0261(18) 0.0220(18) 0.057(3) -0.0049(18) 0.0030(18) 0.0060(15)
C12 0.0309(19) 0.0270(19) 0.050(2) 0.0004(17) -0.0032(17) 0.0071(16)
C13 0.0269(18) 0.0259(18) 0.037(2) -0.0029(15) -0.0008(15) 0.0041(15)
C14 0.0192(16) 0.0265(18) 0.0349(19) -0.0056(15) 0.0063(14) -0.0027(13)
C15 0.0292(18) 0.0258(18) 0.0317(19) -0.0113(15) 0.0024(14) -0.0033(14)
C16 0.0281(18) 0.0277(19) 0.036(2) -0.0129(16) -0.0029(15) -0.0028(14)
C17 0.0266(17) 0.030(2) 0.0259(16) -0.0001(14) 0.0026(13) -0.0032(14)
C18 0.0267(17) 0.0310(19) 0.0232(16) -0.0010(14) -0.0031(13) -0.0025(15)
C19 0.0192(14) 0.0278(16) 0.0341(17) -0.0051(16) -0.0020(12) -0.0043(15)
C20 0.0214(15) 0.0229(17) 0.0320(18) 0.0001(14) 0.0011(13) -0.0042(13)
C21 0.0139(13) 0.0201(16) 0.0301(17) 0.0024(13) 0.0026(12) 0.0000(11)
C22 0.0222(16) 0.0233(17) 0.0309(18) 0.0021(14) 0.0029(13) -0.0002(14)
C23 0.0256(17) 0.0203(17) 0.039(2) 0.0006(15) 0.0026(15) -0.0001(14)
C24 0.0248(18) 0.0239(18) 0.044(2) 0.0056(16) -0.0051(16) 0.0007(14)
C25 0.0235(16) 0.0241(17) 0.0332(19) 0.0015(14) -0.0051(14) -0.0030(14)
C26 0.0213(16) 0.0230(16) 0.0310(18) 0.0041(14) 0.0045(14) 0.0031(13)
C27 0.0240(16) 0.0236(18) 0.038(2) 0.0053(15) 0.0037(14) 0.0026(14)
C28 0.0216(16) 0.0188(15) 0.0362(19) 0.0019(14) 0.0019(14) -0.0016(13)
C29 0.0279(18) 0.0259(19) 0.047(2) 0.0018(17) 0.0051(16) 0.0047(15)
C30 0.038(2) 0.028(2) 0.057(3) 0.0137(19) 0.0044(19) 0.0084(17)
C31 0.043(2) 0.041(2) 0.044(2) 0.018(2) 0.0074(19) 0.0101(19)
C32 0.034(2) 0.035(2) 0.039(2) 0.0106(17) 0.0090(16) 0.0094(17)
Cl1 0.0335(4) 0.0249(4) 0.0245(4) -0.0003(3) 0.0030(3) -0.0015(3)
O3 0.0326(14) 0.0544(18) 0.0514(17) -0.0131(17) 0.0084(12) -0.0133(16)
O4 0.0285(12) 0.0354(14) 0.0284(13) 0.0045(11) 0.0033(10) -0.0019(11)
O5 0.076(2) 0.0307(16) 0.0416(18) 0.0102(14) 0.0027(17) 0.0136(16)
O6 0.0532(18) 0.0355(16) 0.0314(15) -0.0089(12) 0.0069(13) -0.0018(13)
O7 0.035(3) 0.057(4) 0.039(3) -0.007(3) -0.001(2) -0.005(3)
C33 0.038(4) 0.038(4) 0.038(4) 0.019(3) 0.009(3) 0.006(3)

loop_
_atom_type_symbol
_atom_type_description
_atom_type_scat_dispersion_real
_atom_type_scat_dispersion_imag
_atom_type_scat_source
C C 0.0181 0.0091 'International Tables Vol C Tables 4.2.6.8 and 6.1.1.4'
H H 0.0000 0.0000 'International Tables Vol C Tables 4.2.6.8 and 6.1.1.4'
Cl Cl 0.3639 0.7018 'International Tables Vol C Tables 4.2.6.8 and 6.1.1.4'
Mn Mn -0.5299 2.8052 'International Tables Vol C Tables 4.2.6.8 and 6.1.1.4'
N N 0.0311 0.0180 'International Tables Vol C Tables 4.2.6.8 and 6.1.1.4'
O O 0.0492 0.0322 'International Tables Vol C Tables 4.2.6.8 and 6.1.1.4'

loop_
_exptl_crystal_face_index_h
_exptl_crystal_face_index_k
_exptl_crystal_face_index_l
_exptl_crystal_face_perp_dist
0 0 1 0.0490
0 0 -1 0.0490
-1 0 1 0.1710
1 0 -1 0.1710
0 -1 0 0.0710
0 1 0 0.0710
2 0 1 0.1830
-2 0 -1 0.1830

loop_
_geom_angle_atom_site_label_1
_geom_angle_atom_site_label_2
_geom_angle_atom_site_label_3
_geom_angle
_geom_angle_site_symmetry_1
_geom_angle_site_symmetry_3
O1 Mn1 O2 172.84(13) . .
O1 Mn1 N1 87.04(12) . .
O1 Mn1 N2 94.52(11) . .
O1 Mn1 N3 90.73(11) . .
O1 Mn1 N4 89.38(11) . .
O2 Mn1 N1 90.05(12) . .
O2 Mn1 N2 91.68(11) . .
O2 Mn1 N3 95.14(12) . .
O2 Mn1 N4 87.11(11) . .
N1 Mn1 N2 83.92(11) . .
N1 Mn1 N3 148.70(11) . .
N3 Mn1 N2 65.13(10) . .
N4 Mn1 N1 126.60(11) . .
N4 Mn1 N2 149.43(11) . .
N4 Mn1 N3 84.55(11) . .
C1 O1 Mn1 123.4(2) . .
C28 O2 Mn1 124.0(2) . .
C7 N1 Mn1 123.1(2) . .
C7 N1 C8 120.3(3) . .
C8 N1 Mn1 116.5(2) . .
C14 N2 Mn1 116.4(2) . .
C15 N2 Mn1 105.1(2) . .
C15 N2 C14 110.9(3) . .
C17 N2 Mn1 104.2(2) . .
C17 N2 C14 111.8(3) . .
C17 N2 C15 107.9(3) . .
C16 N3 Mn1 104.8(2) . .
C16 N3 C19 110.2(3) . .
C18 N3 Mn1 105.83(19) . .
C18 N3 C16 107.3(3) . .
C18 N3 C19 112.3(3) . .
C19 N3 Mn1 115.9(2) . .
C21 N4 Mn1 116.5(2) . .
C26 N4 Mn1 122.7(2) . .
C26 N4 C21 120.6(3) . .
O1 C1 C2 118.3(3) . .
O1 C1 C6 123.0(3) . .
C2 C1 C6 118.6(3) . .
C1 C2 H2 119.7 . .
C3 C2 C1 120.7(3) . .
C3 C2 H2 119.7 . .
C2 C3 H3 119.5 . .
C2 C3 C4 120.9(3) . .
C4 C3 H3 119.5 . .
C3 C4 H4 120.4 . .
C5 C4 C3 119.2(4) . .
C5 C4 H4 120.4 . .
C4 C5 H5 119.5 . .
C4 C5 C6 121.0(4) . .
C6 C5 H5 119.5 . .
C1 C6 C7 121.8(3) . .
C5 C6 C1 119.6(3) . .
C5 C6 C7 118.3(3) . .
N1 C7 C6 123.7(3) . .
N1 C7 H7 118.2 . .
C6 C7 H7 118.2 . .
C9 C8 N1 117.1(3) . .
C13 C8 N1 121.2(3) . .
C13 C8 C9 121.6(3) . .
C8 C9 C14 120.6(3) . .
C10 C9 C8 117.4(4) . .
C10 C9 C14 121.8(3) . .
C9 C10 H10 119.1 . .
C11 C10 C9 121.8(4) . .
C11 C10 H10 119.1 . .
C10 C11 H11 120.0 . .
C10 C11 C12 120.0(4) . .
C12 C11 H11 120.0 . .
C11 C12 H12 120.1 . .
C11 C12 C13 119.7(4) . .
C13 C12 H12 120.1 . .
C8 C13 C12 119.5(4) . .
C8 C13 H13 120.2 . .
C12 C13 H13 120.2 . .
N2 C14 C9 113.0(3) . .
N2 C14 H14A 109.0 . .
N2 C14 H14B 109.0 . .
C9 C14 H14A 109.0 . .
C9 C14 H14B 109.0 . .
H14A C14 H14B 107.8 . .
N2 C15 H15A 110.1 . .
N2 C15 H15B 110.1 . .
N2 C15 C16 108.1(3) . .
H15A C15 H15B 108.4 . .
C16 C15 H15A 110.1 . .
C16 C15 H15B 110.1 . .
N3 C16 C15 108.0(3) . .
N3 C16 H16A 110.1 . .
N3 C16 H16B 110.1 . .
C15 C16 H16A 110.1 . .
C15 C16 H16B 110.1 . .
H16A C16 H16B 108.4 . .
N2 C17 H17A 110.1 . .
N2 C17 H17B 110.1 . .
N2 C17 C18 108.1(3) . .
H17A C17 H17B 108.4 . .
C18 C17 H17A 110.1 . .
C18 C17 H17B 110.1 . .
N3 C18 C17 107.7(3) . .
N3 C18 H18A 110.2 . .
N3 C18 H18B 110.2 . .
C17 C18 H18A 110.2 . .
C17 C18 H18B 110.2 . .
H18A C18 H18B 108.5 . .
N3 C19 H19A 109.0 . .
N3 C19 H19B 109.0 . .
N3 C19 C20 113.0(3) . .
H19A C19 H19B 107.8 . .
C20 C19 H19A 109.0 . .
C20 C19 H19B 109.0 . .
C21 C20 C19 120.1(3) . .
C25 C20 C19 121.3(3) . .
C25 C20 C21 118.5(3) . .
C20 C21 N4 117.4(3) . .
C22 C21 N4 121.6(3) . .
C22 C21 C20 120.9(3) . .
C21 C22 H22 120.1 . .
C21 C22 C23 119.7(3) . .
C23 C22 H22 120.1 . .
C22 C23 H23 119.9 . .
C24 C23 C22 120.1(4) . .
C24 C23 H23 119.9 . .
C23 C24 H24 120.1 . .
C23 C24 C25 119.8(3) . .
C25 C24 H24 120.1 . .
C20 C25 C24 120.9(4) . .
C20 C25 H25 119.5 . .
C24 C25 H25 119.5 . .
N4 C26 H26 117.9 . .
N4 C26 C27 124.1(3) . .
C27 C26 H26 117.9 . .
C28 C27 C26 122.0(3) . .
C32 C27 C26 118.4(3) . .
C32 C27 C28 119.4(3) . .
O2 C28 C27 122.7(3) . .
O2 C28 C29 118.4(3) . .
C29 C28 C27 118.8(4) . .
C28 C29 H29 119.8 . .
C30 C29 C28 120.4(4) . .
C30 C29 H29 119.8 . .
C29 C30 H30 119.5 . .
C29 C30 C31 121.0(4) . .
C31 C30 H30 119.5 . .
C30 C31 H31 120.4 . .
C32 C31 C30 119.2(4) . .
C32 C31 H31 120.4 . .
C27 C32 H32 119.4 . .
C31 C32 C27 121.2(4) . .
C31 C32 H32 119.4 . .
O4 Cl1 O3 108.94(18) . .
O5 Cl1 O3 109.6(2) . .
O5 Cl1 O4 109.16(19) . .
O6 Cl1 O3 109.5(2) . .
O6 Cl1 O4 109.73(18) . .
O6 Cl1 O5 109.9(2) . .
C33 O7 H7A 103(9) . .
O7 C33 H33A 109.5 . .
O7 C33 H33B 109.5 . .
O7 C33 H33C 109.5 . .
H33A C33 H33B 109.5 . .
H33A C33 H33C 109.5 . .
H33B C33 H33C 109.5 . .

loop_
_geom_bond_atom_site_label_1
_geom_bond_atom_site_label_2
_geom_bond_distance
_geom_bond_site_symmetry_2
Mn1 O1 1.866(3) .
Mn1 O2 1.873(3) .
Mn1 N1 2.078(3) .
Mn1 N2 2.289(3) .
Mn1 N3 2.276(3) .
Mn1 N4 2.073(3) .
O1 C1 1.333(4) .
O2 C28 1.342(5) .
N1 C7 1.286(5) .
N1 C8 1.433(5) .
N2 C14 1.481(4) .
N2 C15 1.480(4) .
N2 C17 1.476(5) .
N3 C16 1.478(5) .
N3 C18 1.478(5) .
N3 C19 1.480(4) .
N4 C21 1.426(4) .
N4 C26 1.283(5) .
C1 C2 1.405(5) .
C1 C6 1.410(5) .
C2 H2 0.9500 .
C2 C3 1.381(5) .
C3 H3 0.9500 .
C3 C4 1.394(6) .
C4 H4 0.9500 .
C4 C5 1.382(6) .
C5 H5 0.9500 .
C5 C6 1.407(5) .
C6 C7 1.442(5) .
C7 H7 0.9500 .
C8 C9 1.407(5) .
C8 C13 1.386(5) .
C9 C10 1.397(5) .
C9 C14 1.501(5) .
C10 H10 0.9500 .
C10 C11 1.383(6) .
C11 H11 0.9500 .
C11 C12 1.390(7) .
C12 H12 0.9500 .
C12 C13 1.399(5) .
C13 H13 0.9500 .
C14 H14A 0.9900 .
C14 H14B 0.9900 .
C15 H15A 0.9900 .
C15 H15B 0.9900 .
C15 C16 1.542(5) .
C16 H16A 0.9900 .
C16 H16B 0.9900 .
C17 H17A 0.9900 .
C17 H17B 0.9900 .
C17 C18 1.550(5) .
C18 H18A 0.9900 .
C18 H18B 0.9900 .
C19 H19A 0.9900 .
C19 H19B 0.9900 .
C19 C20 1.505(5) .
C20 C21 1.409(5) .
C20 C25 1.390(5) .
C21 C22 1.388(5) .
C22 H22 0.9500 .
C22 C23 1.393(5) .
C23 H23 0.9500 .
C23 C24 1.392(6) .
C24 H24 0.9500 .
C24 C25 1.396(6) .
C25 H25 0.9500 .
C26 H26 0.9500 .
C26 C27 1.443(5) .
C27 C28 1.419(5) .
C27 C32 1.404(6) .
C28 C29 1.398(5) .
C29 H29 0.9500 .
C29 C30 1.388(7) .
C30 H30 0.9500 .
C30 C31 1.396(7) .
C31 H31 0.9500 .
C31 C32 1.377(6) .
C32 H32 0.9500 .
Cl1 O3 1.446(3) .
Cl1 O4 1.435(3) .
Cl1 O5 1.430(3) .
Cl1 O6 1.428(3) .
O7 H7A 0.80(13) .
O7 C33 1.372(11) .
C33 H33A 0.9800 .
C33 H33B 0.9800 .
C33 H33C 0.9800 .

loop_
_geom_hbond_atom_site_label_D
_geom_hbond_atom_site_label_H
_geom_hbond_atom_site_label_A
_geom_hbond_distance_DH
_geom_hbond_distance_HA
_geom_hbond_distance_DA
_geom_hbond_angle_DHA
_geom_hbond_site_symmetry_A
_geom_hbond_publ_flag
C7 H7 O4 0.95 2.43 3.281(4) 148.9 . yes
C13 H13 O3 0.95 2.56 3.459(5) 157.1 . yes
C19 H19A O5 0.99 2.50 3.414(5) 153.0 1_656 yes
C26 H26 O4 0.95 2.46 3.378(4) 161.9 1_655 yes
O7 H7A O3 0.80(13) 2.20(13) 2.973(7) 164(12) . yes

loop_
_geom_torsion_atom_site_label_1
_geom_torsion_atom_site_label_2
_geom_torsion_atom_site_label_3
_geom_torsion_atom_site_label_4
_geom_torsion
_geom_torsion_site_symmetry_1
_geom_torsion_site_symmetry_2
_geom_torsion_site_symmetry_3
_geom_torsion_site_symmetry_4
Mn1 O1 C1 C2 145.1(3) . . . .
Mn1 O1 C1 C6 -37.7(4) . . . .
Mn1 O2 C28 C27 -34.3(5) . . . .
Mn1 O2 C28 C29 148.3(3) . . . .
Mn1 N1 C7 C6 7.7(5) . . . .
Mn1 N1 C8 C9 -58.5(4) . . . .
Mn1 N1 C8 C13 118.6(3) . . . .
Mn1 N2 C14 C9 -44.8(4) . . . .
Mn1 N2 C15 C16 -46.3(3) . . . .
Mn1 N2 C17 C18 49.6(3) . . . .
Mn1 N3 C16 C15 49.1(3) . . . .
Mn1 N3 C18 C17 -45.9(3) . . . .
Mn1 N3 C19 C20 -47.5(4) . . . .
Mn1 N4 C21 C20 -59.6(4) . . . .
Mn1 N4 C21 C22 118.2(3) . . . .
Mn1 N4 C26 C27 12.4(5) . . . .
O1 Mn1 N1 C7 -31.3(3) . . . .
O1 Mn1 N1 C8 150.9(3) . . . .
O1 Mn1 N2 C14 -92.0(2) . . . .
O1 Mn1 N2 C15 144.9(2) . . . .
O1 Mn1 N2 C17 31.5(2) . . . .
O1 Mn1 N3 C16 -151.7(2) . . . .
O1 Mn1 N3 C18 -38.4(2) . . . .
O1 Mn1 N3 C19 86.7(3) . . . .
O1 Mn1 N4 C21 -36.0(2) . . . .
O1 Mn1 N4 C26 139.7(3) . . . .
O1 C1 C2 C3 176.5(3) . . . .
O1 C1 C6 C5 -175.6(3) . . . .
O1 C1 C6 C7 -1.7(5) . . . .
O2 Mn1 N1 C7 142.1(3) . . . .
O2 Mn1 N1 C8 -35.6(3) . . . .
O2 Mn1 N2 C14 84.4(2) . . . .
O2 Mn1 N2 C15 -38.7(2) . . . .
O2 Mn1 N2 C17 -152.1(2) . . . .
O2 Mn1 N3 C16 32.4(2) . . . .
O2 Mn1 N3 C18 145.7(2) . . . .
O2 Mn1 N3 C19 -89.2(3) . . . .
O2 Mn1 N4 C21 150.2(2) . . . .
O2 Mn1 N4 C26 -34.1(3) . . . .
O2 C28 C29 C30 178.4(4) . . . .
N1 Mn1 O1 C1 45.4(3) . . . .
N1 Mn1 O2 C28 -82.2(3) . . . .
N1 Mn1 N2 C14 -5.4(2) . . . .
N1 Mn1 N2 C15 -128.6(2) . . . .
N1 Mn1 N2 C17 118.1(2) . . . .
N1 Mn1 N3 C16 -66.2(3) . . . .
N1 Mn1 N3 C18 47.1(4) . . . .
N1 Mn1 N3 C19 172.2(3) . . . .
N1 Mn1 N4 C21 -121.9(2) . . . .
N1 Mn1 N4 C26 53.8(3) . . . .
N1 C8 C9 C10 176.6(3) . . . .
N1 C8 C9 C14 -8.6(5) . . . .
N1 C8 C13 C12 -177.1(3) . . . .
N2 Mn1 O1 C1 129.1(2) . . . .
N2 Mn1 O2 C28 -166.2(3) . . . .
N2 Mn1 N1 C7 -126.2(3) . . . .
N2 Mn1 N1 C8 56.1(3) . . . .
N2 Mn1 N3 C16 -57.0(2) . . . .
N2 Mn1 N3 C18 56.2(2) . . . .
N2 Mn1 N3 C19 -178.7(3) . . . .
N2 Mn1 N4 C21 61.8(3) . . . .
N2 Mn1 N4 C26 -122.5(3) . . . .
N2 C15 C16 N3 -1.5(4) . . . .
N2 C17 C18 N3 -2.8(4) . . . .
N3 Mn1 O1 C1 -165.8(3) . . . .
N3 Mn1 O2 C28 128.7(3) . . . .
N3 Mn1 N1 C7 -117.9(3) . . . .
N3 Mn1 N1 C8 64.4(4) . . . .
N3 Mn1 N2 C14 179.3(3) . . . .
N3 Mn1 N2 C15 56.2(2) . . . .
N3 Mn1 N2 C17 -57.2(2) . . . .
N3 Mn1 N4 C21 54.8(2) . . . .
N3 Mn1 N4 C26 -129.5(3) . . . .
N3 C19 C20 C21 63.5(4) . . . .
N3 C19 C20 C25 -120.9(4) . . . .
N4 Mn1 O1 C1 -81.3(3) . . . .
N4 Mn1 O2 C28 44.4(3) . . . .
N4 Mn1 N1 C7 55.7(3) . . . .
N4 Mn1 N1 C8 -122.0(2) . . . .
N4 Mn1 N2 C14 171.6(2) . . . .
N4 Mn1 N2 C15 48.4(3) . . . .
N4 Mn1 N2 C17 -64.9(3) . . . .
N4 Mn1 N3 C16 119.0(2) . . . .
N4 Mn1 N3 C18 -127.7(2) . . . .
N4 Mn1 N3 C19 -2.6(3) . . . .
N4 C21 C22 C23 -178.6(3) . . . .
N4 C26 C27 C28 13.3(6) . . . .
N4 C26 C27 C32 -172.6(4) . . . .
C1 C2 C3 C4 -0.3(6) . . . .
C1 C6 C7 N1 15.8(6) . . . .
C2 C1 C6 C5 1.5(5) . . . .
C2 C1 C6 C7 175.4(3) . . . .
C2 C3 C4 C5 0.8(6) . . . .
C3 C4 C5 C6 0.0(6) . . . .
C4 C5 C6 C1 -1.2(6) . . . .
C4 C5 C6 C7 -175.3(4) . . . .
C5 C6 C7 N1 -170.2(4) . . . .
C6 C1 C2 C3 -0.8(5) . . . .
C7 N1 C8 C9 123.7(4) . . . .
C7 N1 C8 C13 -59.2(5) . . . .
C8 N1 C7 C6 -174.7(3) . . . .
C8 C9 C10 C11 0.4(5) . . . .
C8 C9 C14 N2 64.1(4) . . . .
C9 C8 C13 C12 -0.1(6) . . . .
C9 C10 C11 C12 0.3(6) . . . .
C10 C9 C14 N2 -121.3(4) . . . .
C10 C11 C12 C13 -1.0(6) . . . .
C11 C12 C13 C8 0.8(6) . . . .
C13 C8 C9 C10 -0.5(5) . . . .
C13 C8 C9 C14 174.3(3) . . . .
C14 N2 C15 C16 -172.9(3) . . . .
C14 N2 C17 C18 176.1(3) . . . .
C14 C9 C10 C11 -174.3(4) . . . .
C15 N2 C14 C9 75.3(4) . . . .
C15 N2 C17 C18 -61.7(3) . . . .
C16 N3 C18 C17 65.6(3) . . . .
C16 N3 C19 C20 -166.2(3) . . . .
C17 N2 C14 C9 -164.3(3) . . . .
C17 N2 C15 C16 64.4(4) . . . .
C18 N3 C16 C15 -63.1(4) . . . .
C18 N3 C19 C20 74.2(4) . . . .
C19 N3 C16 C15 174.4(3) . . . .
C19 N3 C18 C17 -173.2(3) . . . .
C19 C20 C21 N4 -5.8(5) . . . .
C19 C20 C21 C22 176.3(3) . . . .
C19 C20 C25 C24 -175.5(3) . . . .
C20 C21 C22 C23 -0.8(5) . . . .
C21 N4 C26 C27 -172.1(3) . . . .
C21 C20 C25 C24 0.2(5) . . . .
C21 C22 C23 C24 0.2(5) . . . .
C22 C23 C24 C25 0.5(6) . . . .
C23 C24 C25 C20 -0.8(6) . . . .
C25 C20 C21 N4 178.4(3) . . . .
C25 C20 C21 C22 0.6(5) . . . .
C26 N4 C21 C20 124.6(4) . . . .
C26 N4 C21 C22 -57.5(5) . . . .
C26 C27 C28 O2 -3.5(6) . . . .
C26 C27 C28 C29 173.9(4) . . . .
C26 C27 C32 C31 -175.4(4) . . . .
C27 C28 C29 C30 0.9(6) . . . .
C28 C27 C32 C31 -1.2(7) . . . .
C28 C29 C30 C31 -0.4(7) . . . .
C29 C30 C31 C32 -0.9(8) . . . .
C30 C31 C32 C27 1.7(8) . . . .
C32 C27 C28 O2 -177.5(4) . . . .
C32 C27 C28 C29 -0.2(6) . . . .

loop_
_twin_individual_id
_twin_individual_mass_fraction_refined
1 0.639(5)
2 0.361(5)

loop_
_exptl_oxdiff_crystal_face_indexfrac_h
_exptl_oxdiff_crystal_face_indexfrac_k
_exptl_oxdiff_crystal_face_indexfrac_l
_exptl_oxdiff_crystal_face_x
_exptl_oxdiff_crystal_face_y
_exptl_oxdiff_crystal_face_z
-0.0000 0.0000 1.0000 -0.0189 -0.1427 0.0338
0.0000 -0.0000 -1.0000 0.0189 0.1427 -0.0338
-1.0000 0.0000 1.0000 0.0174 -0.0995 0.1997
1.0000 -0.0000 -1.0000 -0.0174 0.0995 -0.1997
-0.0000 -1.0000 -0.0000 -0.0874 0.0152 0.0152
0.0000 1.0000 0.0000 0.0874 -0.0152 -0.0152
2.0000 -0.0000 1.0000 -0.0915 -0.2292 -0.2980
-2.0000 0.0000 -1.0000 0.0915 0.2292 0.2980
